data_1505981
loop_
_publ_author_name
'Stanislawski, Pauline C.'
'Willis, Anthony C.'
'Banwell, Martin G.'

_publ_section_title
;
 New protocols for the assembly of the tetracyclic framework associated
 with the aromatic erythrina alkaloids.
;
_journal_issue 10
_journal_name_full 'Organic letters'
_journal_page_first 2143
_journal_page_last 2146
_journal_paper_doi 10.1021/ol060642c
_journal_volume 8
_journal_year 2006
_chemical_compound_source
;
?
;
_chemical_formula_moiety ' C17 H20 Cl N O3 '
_chemical_formula_sum 'C17 H20 Cl N O3'
_chemical_formula_weight 321.80
_chemical_name_systematic
; 
? 
;
_space_group_IT_number 2
_symmetry_cell_setting triclinic
_symmetry_space_group_name_Hall '-P 1'
_symmetry_space_group_name_H-M 'P -1'
_atom_sites_solution_hydrogens geom
_atom_sites_solution_primary direct
_audit_creation_date 05-16-03
_audit_creation_method CRYSTALS_ver_12-03-99
_audit_update_record
;
2005-03-17 - Report on C17 H20 Cl N O3 
             by Anthony C. Willis
             for  Pauline Stanislawski and Martin Banwell

2005-03-17 - passes checkcif tests with minor warnings  

;
_cell_angle_alpha 77.3182(16)
_cell_angle_beta 79.7927(16)
_cell_angle_gamma 81.7076(16)
_cell_formula_units_Z 2
_cell_length_a 7.4101(2)
_cell_length_b 10.2790(2)
_cell_length_c 10.2887(3)
_cell_measurement_reflns_used 10766
_cell_measurement_temperature 200
_cell_measurement_theta_max 27
_cell_measurement_theta_min 3
_cell_volume 747.91(3)
_computing_cell_refinement
; 
 Denzo/Scalepack (Otwinowski & Minor, 1996) 
;
_computing_data_collection
; 
 COLLECT (Nonius BV, 1997) 
;
_computing_data_reduction
; 
 Denzo/Scalepack (Otwinowski & Minor, 1996) 
;
_computing_molecular_graphics
; 
ORTEP-II (1976) in teXsan (MSC, 1992-1997)
;
_computing_publication_material
; 
 CRYSTALS (Watkin et al 2003) 
;
_computing_structure_refinement
; 
 CRYSTALS (Watkin et al 2003) 
;
_computing_structure_solution
; 
 SIR92 (Altomare et al, 1994) 
;
_diffrn_ambient_temperature 200
_diffrn_measured_fraction_theta_full 0.989
_diffrn_measured_fraction_theta_max 0.989
_diffrn_measurement_device_type
; 
Nonius Kappa CCD 
;
_diffrn_measurement_method ' \f and \w scans with CCD '
_diffrn_radiation_monochromator graphite
_diffrn_radiation_type 'Mo K\a'
_diffrn_radiation_wavelength 0.71073
_diffrn_reflns_av_R_equivalents 0.07
_diffrn_reflns_limit_h_max 9
_diffrn_reflns_limit_h_min -9
_diffrn_reflns_limit_k_max 13
_diffrn_reflns_limit_k_min -13
_diffrn_reflns_limit_l_max 13
_diffrn_reflns_limit_l_min -13
_diffrn_reflns_number 14903
_diffrn_reflns_theta_full 27.5
_diffrn_reflns_theta_max 27.50
_diffrn_reflns_theta_min 2.592
_diffrn_standards_decay_% 0.00
_diffrn_standards_interval_count 0
_diffrn_standards_interval_time 0
_diffrn_standards_number 0
_exptl_absorpt_coefficient_mu 0.268
_exptl_absorpt_correction_T_max 0.950
_exptl_absorpt_correction_T_min 0.902
_exptl_absorpt_correction_type integration
_exptl_absorpt_process_details
;
via Gaussian method (Coppens, 1970) implemented in maXus (2000)
;
_exptl_crystal_colour ' yellow '
_exptl_crystal_density_diffrn 1.429
_exptl_crystal_density_meas ?
_exptl_crystal_description ' block '
_exptl_crystal_F_000 340
_exptl_crystal_size_max 0.55
_exptl_crystal_size_mid 0.27
_exptl_crystal_size_min 0.25
_refine_diff_density_max 0.27
_refine_diff_density_min -0.23
_refine_ls_extinction_method None
_refine_ls_goodness_of_fit_ref 1.0550
_refine_ls_hydrogen_treatment refxyz
_refine_ls_matrix_type full
_refine_ls_number_parameters 259
_refine_ls_number_reflns 2802
_refine_ls_number_restraints 0
_refine_ls_R_factor_all 0.0372
_refine_ls_R_factor_gt 0.0302
_refine_ls_shift/su_max 0.005163
_refine_ls_structure_factor_coef F
_refine_ls_weighting_details
;
 Method, part 1, Chebychev polynomial, (Watkin, 1994, Prince, 1982) 
 [weight] = 1.0/[A~0~*T~0~(x)+A~1~*T~1~(x) ... +A~n-1~]*T~n-1~(x)] 
 where A~i~ are the Chebychev coefficients listed below and x= Fcalc/Fmax 
 Method = Robust Weighting (Prince, 1982) 
 W = [weight] * [1-(deltaF/6*sigmaF)^2^]^2^ 
 A~i~ are: 
 1.15 0.260 0.854 
;
_refine_ls_weighting_scheme calc
_refine_ls_wR_factor_all 0.0411
_refine_ls_wR_factor_gt 0.0381
_refine_ls_wR_factor_ref 0.0381
_reflns_limit_h_max 9
_reflns_limit_h_min -9
_reflns_limit_k_max 13
_reflns_limit_k_min -12
_reflns_limit_l_max 13
_reflns_limit_l_min 0
_reflns_number_gt 2802
_reflns_number_total 3401
_reflns_threshold_expression I>3.00u(I)
_cod_data_source_file ol060642csi20060315_060441.cif
_cod_data_source_block ban0505
_cod_depositor_comments
;
The following automatic conversions were performed:

'_symmetry_cell_setting' value 'Triclinic' changed to 'triclinic'
according to /home/saulius/struct/CIF-dictionaries/cif_core.dic
dictionary named 'cif_core.dic' version 2.4.1 from 2010-06-29.

Automatic conversion script
Id: cif_fix_values 1715 2011-07-08 13:25:40Z adriana 

The following automatic conversions were performed:

'_exptl_crystal_density_meas' value 'not measured' was changed to '?'
- the value is perceived as not measured.

Automatic conversion script
Id: cif_fix_values 3008 2015-01-20 13:52:24Z robertas 
;
_cod_original_sg_symbol_H-M 'P -1 '
_cod_original_formula_sum ' C17 H20 Cl N O3 '
_cod_database_code 1505981

loop_
_symmetry_equiv_pos_as_xyz
x,y,z
-x,-y,-z

loop_
_atom_site_label
_atom_site_type_symbol
_atom_site_fract_x
_atom_site_fract_y
_atom_site_fract_z
_atom_site_U_iso_or_equiv
_atom_site_occupancy
_atom_site_adp_type
Cl1 Cl 0.39800(4) 0.29948(3) 0.66469(3) 0.0330 1.0000 Uani
O9 O 0.36340(12) -0.02693(9) 0.68568(9) 0.0349 1.0000 Uani
O17 O 0.75985(13) 0.61030(8) 0.87704(9) 0.0353 1.0000 Uani
O19 O 0.77205(14) 0.49029(8) 1.09513(9) 0.0384 1.0000 Uani
N10 N 0.69048(12) 0.06637(8) 0.74390(8) 0.0223 1.0000 Uani
C1 C 0.68050(17) 0.34069(11) 0.46663(11) 0.0300 1.0000 Uani
C2 C 0.87754(19) 0.33694(14) 0.39937(12) 0.0368 1.0000 Uani
C3 C 1.00920(16) 0.30701(12) 0.50253(11) 0.0300 1.0000 Uani
C4 C 0.95989(14) 0.18574(11) 0.61142(11) 0.0262 1.0000 Uani
C5 C 0.75943(14) 0.20011(10) 0.68959(10) 0.0217 1.0000 Uani
C6 C 0.63157(14) 0.28157(10) 0.59370(10) 0.0244 1.0000 Uani
C7 C 0.69464(16) -0.01291(11) 0.64001(11) 0.0270 1.0000 Uani
C8 C 0.54036(17) -0.10213(11) 0.67723(12) 0.0307 1.0000 Uani
C11 C 0.79135(15) -0.01256(10) 0.85106(11) 0.0264 1.0000 Uani
C12 C 0.74984(15) 0.05151(10) 0.97384(10) 0.0255 1.0000 Uani
C13 C 0.76093(13) 0.20045(10) 0.93832(10) 0.0232 1.0000 Uani
C14 C 0.75579(13) 0.27193(10) 0.80622(10) 0.0222 1.0000 Uani
C15 C 0.75325(15) 0.41330(10) 0.77716(10) 0.0251 1.0000 Uani
C16 C 0.75791(15) 0.47534(10) 0.88133(11) 0.0261 1.0000 Uani
C18 C 0.74049(18) 0.62200(11) 1.01568(12) 0.0321 1.0000 Uani
C20 C 0.76447(15) 0.40413(11) 1.01167(11) 0.0270 1.0000 Uani
C21 C 0.76698(15) 0.26748(11) 1.04317(10) 0.0261 1.0000 Uani
H11 H 0.587(2) 0.3864(15) 0.4131(16) 0.0354 1.0000 Uiso
H21 H 0.893(2) 0.4212(17) 0.3371(17) 0.0427 1.0000 Uiso
H22 H 0.906(2) 0.2705(17) 0.3439(17) 0.0427 1.0000 Uiso
H31 H 1.002(2) 0.3880(15) 0.5416(16) 0.0355 1.0000 Uiso
H32 H 1.141(2) 0.2889(15) 0.4557(16) 0.0355 1.0000 Uiso
H41 H 1.051(2) 0.1646(14) 0.6787(15) 0.0302 1.0000 Uiso
H42 H 0.9774(19) 0.1058(15) 0.5682(15) 0.0302 1.0000 Uiso
H71 H 0.818(2) -0.0712(15) 0.6288(15) 0.0338 1.0000 Uiso
H72 H 0.682(2) 0.0480(15) 0.5564(16) 0.0338 1.0000 Uiso
H81 H 0.551(2) -0.1616(16) 0.7622(16) 0.0374 1.0000 Uiso
H82 H 0.548(2) -0.1530(16) 0.6073(16) 0.0374 1.0000 Uiso
H91 H 0.375(3) 0.0408(19) 0.7177(18) 0.0500 1.0000 Uiso
H111 H 0.925(2) -0.0215(15) 0.8179(15) 0.0320 1.0000 Uiso
H112 H 0.752(2) -0.1039(15) 0.8759(15) 0.0320 1.0000 Uiso
H121 H 0.833(2) 0.0110(14) 1.0367(15) 0.0308 1.0000 Uiso
H122 H 0.624(2) 0.0356(14) 1.0216(14) 0.0308 1.0000 Uiso
H151 H 0.7500(19) 0.4637(14) 0.6865(15) 0.0296 1.0000 Uiso
H181 H 0.833(2) 0.6773(17) 1.0256(17) 0.0398 1.0000 Uiso
H182 H 0.616(2) 0.6605(16) 1.0435(16) 0.0398 1.0000 Uiso
H211 H 0.769(2) 0.2175(15) 1.1329(15) 0.0307 1.0000 Uiso

loop_
_atom_site_aniso_label
_atom_site_aniso_U_11
_atom_site_aniso_U_22
_atom_site_aniso_U_33
_atom_site_aniso_U_23
_atom_site_aniso_U_13
_atom_site_aniso_U_12
Cl1 0.02377(14) 0.03370(15) 0.04061(16) -0.00638(11) -0.00818(10) 0.00247(10)
O9 0.0322(4) 0.0378(4) 0.0360(4) -0.0066(3) -0.0085(3) -0.0053(3)
O17 0.0540(5) 0.0226(4) 0.0308(4) -0.0076(3) -0.0080(4) -0.0030(3)
O19 0.0610(6) 0.0284(4) 0.0302(4) -0.0103(3) -0.0148(4) -0.0028(4)
N10 0.0265(4) 0.0203(4) 0.0205(4) -0.0026(3) -0.0058(3) -0.0030(3)
C1 0.0371(6) 0.0282(5) 0.0259(5) -0.0032(4) -0.0128(4) -0.0015(4)
C2 0.0419(7) 0.0426(6) 0.0226(5) -0.0012(5) -0.0026(5) -0.0053(5)
C3 0.0300(5) 0.0309(5) 0.0274(5) -0.0032(4) -0.0002(4) -0.0068(4)
C4 0.0225(5) 0.0273(5) 0.0266(5) -0.0037(4) -0.0014(4) -0.0014(4)
C5 0.0223(4) 0.0212(4) 0.0209(4) -0.0023(3) -0.0037(3) -0.0019(3)
C6 0.0247(5) 0.0233(4) 0.0266(5) -0.0064(4) -0.0079(4) -0.0002(4)
C7 0.0324(5) 0.0250(5) 0.0248(5) -0.0080(4) -0.0045(4) -0.0025(4)
C8 0.0356(6) 0.0273(5) 0.0316(5) -0.0060(4) -0.0099(4) -0.0049(4)
C11 0.0304(5) 0.0219(5) 0.0265(5) -0.0014(4) -0.0090(4) -0.0012(4)
C12 0.0298(5) 0.0252(5) 0.0217(5) -0.0005(4) -0.0081(4) -0.0050(4)
C13 0.0218(5) 0.0245(5) 0.0232(5) -0.0030(4) -0.0054(4) -0.0027(4)
C14 0.0210(4) 0.0233(5) 0.0223(5) -0.0040(4) -0.0043(3) -0.0020(3)
C15 0.0286(5) 0.0240(5) 0.0223(5) -0.0029(4) -0.0048(4) -0.0031(4)
C16 0.0285(5) 0.0219(5) 0.0280(5) -0.0049(4) -0.0052(4) -0.0021(4)
C18 0.0384(6) 0.0277(5) 0.0329(6) -0.0101(4) -0.0089(5) -0.0016(4)
C20 0.0292(5) 0.0294(5) 0.0251(5) -0.0089(4) -0.0066(4) -0.0031(4)
C21 0.0287(5) 0.0284(5) 0.0217(5) -0.0030(4) -0.0068(4) -0.0041(4)

loop_
_atom_type_symbol
_atom_type_scat_dispersion_real
_atom_type_scat_dispersion_imag
_atom_type_scat_Cromer_Mann_a1
_atom_type_scat_Cromer_Mann_b1
_atom_type_scat_Cromer_Mann_a2
_atom_type_scat_Cromer_Mann_b2
_atom_type_scat_Cromer_Mann_a3
_atom_type_scat_Cromer_Mann_b3
_atom_type_scat_Cromer_Mann_a4
_atom_type_scat_Cromer_Mann_b4
_atom_type_scat_Cromer_Mann_c
_atom_type_scat_source
'C   ' 0.0033 0.0016 2.3100 20.8439 1.0200 10.2075 1.5886 0.5687 0.8650 51.6512 0.2156 International_Tables_Vol_IV_Table_2.2B
'H   ' 0.0000 0.0000 0.4930 10.5109 0.3229 26.1257 0.1402 3.1424 0.0408 57.7998 0.0030 International_Tables_Vol_IV_Table_2.2B
'Cl  ' 0.1484 0.1585 11.4604 0.0104 7.1964 1.1662 6.2556 18.5194 1.6455 47.7784 -9.5574 International_Tables_Vol_IV_Table_2.2B
'N   ' 0.0061 0.0033 12.2126 0.0057 3.1322 9.8933 2.0125 28.9975 1.1663 0.5826 -11.5290 International_Tables_Vol_IV_Table_2.2B
'O   ' 0.0106 0.0060 3.0485 13.2771 2.2868 5.7011 1.5463 0.3239 0.8670 32.9089 0.2508 International_Tables_Vol_IV_Table_2.2B

loop_
_exptl_crystal_face_index_h
_exptl_crystal_face_index_k
_exptl_crystal_face_index_l
_exptl_crystal_face_perp_dist
1 0 0 0.130
0 1 0 0.200
0 -1 0 0.200
-1 -1 -1 0.180
1 1 1 0.150
0 0 -1 0.216
0 0 1 0.286
-1 5 5 0.118
0 -5 -5 0.116
-1 0 0 0.130

loop_
_geom_angle_atom_site_label_1
_geom_angle_atom_site_label_2
_geom_angle_atom_site_label_3
_geom_angle
_geom_angle_publ_flag
C8 O9 H91 105.8(12) no
C16 O17 C18 104.93(8) yes
C18 O19 C20 105.26(9) yes
C5 N10 C7 113.69(8) yes
C5 N10 C11 111.49(8) yes
C7 N10 C11 109.67(8) yes
C2 C1 C6 122.65(10) yes
C2 C1 H11 117.7(9) no
C6 C1 H11 119.7(9) no
C1 C2 C3 111.20(9) yes
C1 C2 H21 108.0(10) no
C3 C2 H21 112.7(10) no
C1 C2 H22 111.1(10) no
C3 C2 H22 109.0(10) no
H21 C2 H22 104.7(14) no
C2 C3 C4 110.66(10) yes
C2 C3 H31 108.0(9) no
C4 C3 H31 111.1(9) no
C2 C3 H32 109.6(9) no
C4 C3 H32 109.5(9) no
H31 C3 H32 107.8(12) no
C3 C4 C5 114.56(9) yes
C3 C4 H41 110.2(8) no
C5 C4 H41 109.0(8) no
C3 C4 H42 108.1(8) no
C5 C4 H42 109.3(8) no
H41 C4 H42 105.2(11) no
C4 C5 N10 111.23(8) yes
C4 C5 C6 109.13(8) yes
N10 C5 C6 107.87(8) yes
C4 C5 C14 109.61(8) yes
N10 C5 C14 109.44(8) yes
C6 C5 C14 109.53(8) yes
C5 C6 Cl1 114.65(7) yes
C5 C6 C1 126.55(10) yes
Cl1 C6 C1 118.78(8) yes
N10 C7 C8 110.99(9) yes
N10 C7 H71 110.1(8) no
C8 C7 H71 109.0(9) no
N10 C7 H72 108.2(9) no
C8 C7 H72 109.9(9) no
H71 C7 H72 108.6(12) no
C7 C8 O9 112.14(9) yes
C7 C8 H81 110.0(9) no
O9 C8 H81 108.8(9) no
C7 C8 H82 108.8(9) no
O9 C8 H82 106.7(9) no
H81 C8 H82 110.2(13) no
N10 C11 C12 110.46(8) yes
N10 C11 H111 110.1(9) no
C12 C11 H111 111.0(8) no
N10 C11 H112 108.6(9) no
C12 C11 H112 109.3(8) no
H111 C11 H112 107.3(12) no
C11 C12 C13 112.48(9) yes
C11 C12 H121 110.6(8) no
C13 C12 H121 109.0(9) no
C11 C12 H122 109.8(8) no
C13 C12 H122 108.3(8) no
H121 C12 H122 106.5(12) no
C12 C13 C14 121.01(9) yes
C12 C13 C21 118.16(9) yes
C14 C13 C21 120.75(10) yes
C5 C14 C13 121.49(9) yes
C5 C14 C15 118.54(9) yes
C13 C14 C15 119.94(9) yes
C14 C15 C16 117.85(9) yes
C14 C15 H151 120.7(8) no
C16 C15 H151 121.4(8) no
O17 C16 C15 128.18(10) yes
O17 C16 C20 109.78(9) yes
C15 C16 C20 122.03(10) yes
O17 C18 O19 108.06(9) yes
O17 C18 H181 109.3(10) no
O19 C18 H181 109.4(10) no
O17 C18 H182 109.1(9) no
O19 C18 H182 109.4(10) no
H181 C18 H182 111.6(13) no
C16 C20 O19 109.95(9) yes
C16 C20 C21 121.61(10) yes
O19 C20 C21 128.42(10) yes
C13 C21 C20 117.83(10) yes
C13 C21 H211 119.8(9) no
C20 C21 H211 122.4(9) no

loop_
_geom_bond_atom_site_label_1
_geom_bond_atom_site_label_2
_geom_bond_distance
_geom_bond_publ_flag
Cl1 C6 1.7556(11) yes
O9 C8 1.4217(14) yes
O9 H91 0.852(19) no
O17 C16 1.3803(13) yes
O17 C18 1.4378(14) yes
O19 C18 1.4304(14) yes
O19 C20 1.3749(13) yes
N10 C5 1.4924(12) yes
N10 C7 1.4734(13) yes
N10 C11 1.4687(13) yes
C1 C2 1.4999(18) yes
C1 C6 1.3254(16) yes
C1 H11 0.967(16) no
C2 C3 1.5198(17) yes
C2 H21 0.965(17) no
C2 H22 0.961(17) no
C3 C4 1.5218(15) yes
C3 H31 0.992(16) no
C3 H32 1.023(16) no
C4 C5 1.5623(14) yes
C4 H41 1.019(15) no
C4 H42 1.000(15) no
C5 C6 1.5205(13) yes
C5 C14 1.5353(14) yes
C7 C8 1.5125(16) yes
C7 H71 1.021(15) no
C7 H72 0.957(16) no
C8 H81 0.959(16) no
C8 H82 0.968(16) no
C11 C12 1.5142(15) yes
C11 H111 0.984(15) no
C11 H112 0.988(15) no
C12 C13 1.5048(14) yes
C12 H121 0.961(15) no
C12 H122 0.992(15) no
C13 C14 1.4001(14) yes
C13 C21 1.4117(14) yes
C14 C15 1.4159(14) yes
C15 C16 1.3696(15) yes
C15 H151 0.966(15) no
C16 C20 1.3850(15) yes
C18 H181 0.981(17) no
C18 H182 0.970(16) no
C20 C21 1.3687(15) yes
C21 H211 0.954(15) no

loop_
_geom_contact_atom_site_label_1
_geom_contact_atom_site_label_2
_geom_contact_distance
_geom_contact_site_symmetry_2
_geom_contact_publ_flag
Cl1 C18 3.500(1) 2_667 no
Cl1 C3 3.560(1) 1_455 no
Cl1 O19 3.580(1) 2_667 no
O9 C7 3.382(2) 2_656 no
O9 C21 3.396(1) 2_657 no
O9 C12 3.416(1) 2_657 no
O9 C4 3.535(1) 1_455 no
O17 O19 3.517(1) 2_767 no
O17 C2 3.555(2) 2_766 no
O17 C8 3.569(1) 1_565 no
O19 C2 3.352(2) 1_556 no

loop_
_geom_hbond_atom_site_label_D
_geom_hbond_atom_site_label_H
_geom_hbond_atom_site_label_A
_geom_hbond_distance_DH
_geom_hbond_distance_HA
_geom_hbond_distance_DA
_geom_hbond_angle_DHA
_geom_hbond_site_symmetry_A
_geom_hbond_publ_flag
O9 H91 Cl1 0.85(2) 2.62(2) 3.3586(10) 145.7(16) . yes
O9 H91 N10 0.85(2) 2.46(2) 2.9309(13) 115.8(17) . yes
C21 H211 O9 0.954(15) 2.566(15) 3.3963(14) 145.6(12) 2_657 yes

loop_
_geom_torsion_atom_site_label_1
_geom_torsion_atom_site_label_2
_geom_torsion_atom_site_label_3
_geom_torsion_atom_site_label_4
_geom_torsion
_geom_torsion_publ_flag
Cl1 C6 C1 C2 176.8(1) no
Cl1 C6 C5 N10 56.0(1) no
Cl1 C6 C5 C4 176.92(8) no
Cl1 C6 C5 C14 -63.1(1) no
O9 C8 C7 N10 62.5(1) no
O17 C16 C15 C14 178.8(1) no
O17 C16 C20 O19 -0.4(1) no
O17 C16 C20 C21 -179.0(1) no
O17 C18 O19 C20 -14.0(1) no
O19 C18 O17 C16 13.7(1) no
O19 C20 C16 C15 178.7(1) no
O19 C20 C21 C13 -178.9(1) no
N10 C5 C4 C3 153.3(1) no
N10 C5 C6 C1 -125.7(1) no
N10 C5 C14 C13 23.6(1) no
N10 C5 C14 C15 -158.51(9) no
N10 C11 C12 C13 -46.4(1) no
C1 C2 C3 C4 49.3(1) no
C1 C6 C5 C4 -4.8(2) no
C1 C6 C5 C14 115.2(1) no
C2 C1 C6 C5 -1.4(2) no
C2 C3 C4 C5 -58.3(1) no
C3 C2 C1 C6 -21.4(2) no
C3 C4 C5 C6 34.4(1) no
C3 C4 C5 C14 -85.5(1) no
C4 C5 N10 C7 -56.7(1) no
C4 C5 N10 C11 67.9(1) no
C4 C5 C14 C13 -98.7(1) no
C4 C5 C14 C15 79.3(1) no
C5 N10 C7 C8 -148.88(9) no
C5 N10 C11 C12 67.2(1) no
C5 C14 C13 C12 -6.6(1) no
C5 C14 C13 C21 176.75(9) no
C5 C14 C15 C16 -177.29(9) no
C6 C5 N10 C7 62.9(1) no
C6 C5 N10 C11 -172.47(8) no
C6 C5 C14 C13 141.63(9) no
C6 C5 C14 C15 -40.5(1) no
C7 N10 C5 C14 -177.97(8) no
C7 N10 C11 C12 -166.01(9) no
C8 C7 N10 C11 85.5(1) no
C11 N10 C5 C14 -53.4(1) no
C11 C12 C13 C14 17.4(1) no
C11 C12 C13 C21 -165.88(9) no
C12 C13 C14 C15 175.52(9) no
C12 C13 C21 C20 -175.7(1) no
C13 C14 C15 C16 0.7(1) no
C13 C21 C20 C16 -0.6(2) no
C14 C13 C21 C20 1.1(1) no
C14 C15 C16 C20 -0.2(2) no
C15 C14 C13 C21 -1.1(1) no
C15 C16 O17 C18 172.7(1) no
C15 C16 C20 C21 0.1(2) no
C16 C20 O19 C18 8.9(1) no
C18 O17 C16 C20 -8.3(1) no
C18 O19 C20 C21 -172.6(1) no
